data_7051741
loop_
_publ_author_name
'Krayushkin, Mikhail M.'
'Levchenko, Konstantin S.'
'Yarovenko, Vladimir N.'
'Christoforova, Ludmila V.'
'Barachevsky, Valery A.'
'Puankov, Yury A.'
'Valova, Tatyana M.'
'Kobeleva, Olga I.'
'Lyssenko, K.'

_publ_section_title
;
 Synthesis and reactivity of 1-aryl-9H-thieno[3,4-b]chromon-9-ones
;
_journal_issue 11
_journal_name_full 'New Journal of Chemistry'
_journal_page_first 2267
_journal_paper_doi 10.1039/b9nj00237e
_journal_volume 33
_journal_year 2009
_chemical_formula_moiety 'C42 H26 O5 S3, C7.5 H13'
_chemical_formula_sum 'C49.5 H39 O5 S3'
_chemical_formula_weight 809.99
_chemical_name_systematic
;
?
;
_space_group_IT_number 2
_symmetry_cell_setting triclinic
_symmetry_space_group_name_Hall '-P 1'
_symmetry_space_group_name_H-M 'P -1'
_atom_sites_solution_hydrogens geom
_atom_sites_solution_primary direct
_atom_sites_solution_secondary difmap
_audit_creation_method SHELXL-97
_cell_angle_alpha 75.424(7)
_cell_angle_beta 88.977(6)
_cell_angle_gamma 73.821(7)
_cell_formula_units_Z 2
_cell_length_a 12.116(2)
_cell_length_b 12.633(3)
_cell_length_c 14.075(3)
_cell_measurement_reflns_used 806
_cell_measurement_temperature 100(2)
_cell_measurement_theta_max 27
_cell_measurement_theta_min 3
_cell_volume 1999.3(7)
_computing_cell_refinement 'Bruker SAINT'
_computing_data_collection 'Bruker APEX II'
_computing_data_reduction 'Bruker SAINT'
_computing_molecular_graphics 'Bruker SHELXTL'
_computing_publication_material 'Bruker SHELXTL'
_computing_structure_refinement 'SHELXL-97 (Sheldrick, 1997)'
_computing_structure_solution 'SHELXS-97 (Sheldrick, 1997)'
_diffrn_ambient_temperature 100(2)
_diffrn_measured_fraction_theta_full 0.989
_diffrn_measured_fraction_theta_max 0.989
_diffrn_measurement_device_type 'Bruker APEX II CCD area detector''
_diffrn_measurement_method 'omega scans'
_diffrn_radiation_monochromator graphite
_diffrn_radiation_source 'fine-focus sealed tube'
_diffrn_radiation_type MoK\a
_diffrn_radiation_wavelength 0.71073
_diffrn_reflns_av_R_equivalents 0.0284
_diffrn_reflns_av_sigmaI/netI 0.0604
_diffrn_reflns_limit_h_max 15
_diffrn_reflns_limit_h_min -13
_diffrn_reflns_limit_k_max 15
_diffrn_reflns_limit_k_min -16
_diffrn_reflns_limit_l_max 18
_diffrn_reflns_limit_l_min -18
_diffrn_reflns_number 14629
_diffrn_reflns_theta_full 27.50
_diffrn_reflns_theta_max 27.50
_diffrn_reflns_theta_min 1.74
_exptl_absorpt_coefficient_mu 0.235
_exptl_absorpt_correction_T_max 0.954
_exptl_absorpt_correction_T_min 0.933
_exptl_absorpt_correction_type multi-scan
_exptl_absorpt_process_details SADABS
_exptl_crystal_colour yellow
_exptl_crystal_density_diffrn 1.350
_exptl_crystal_density_method 'not measured'
_exptl_crystal_description prism
_exptl_crystal_F_000 853
_exptl_crystal_size_max 0.30
_exptl_crystal_size_mid 0.20
_exptl_crystal_size_min 0.20
_refine_diff_density_max 0.683
_refine_diff_density_min -0.495
_refine_ls_extinction_method none
_refine_ls_goodness_of_fit_ref 0.926
_refine_ls_hydrogen_treatment onstr
_refine_ls_matrix_type full
_refine_ls_number_parameters 523
_refine_ls_number_reflns 9103
_refine_ls_number_restraints 1
_refine_ls_restrained_S_all 0.929
_refine_ls_R_factor_all 0.0778
_refine_ls_R_factor_gt 0.0511
_refine_ls_shift/su_max 0.008
_refine_ls_shift/su_mean 0.001
_refine_ls_structure_factor_coef Fsqd
_refine_ls_weighting_details 'calc w=1/[\s^2^(Fo^2^)+(0.0960P)^2^+0.7739P] where P=(Fo^2^+2Fc^2^)/3'
_refine_ls_weighting_scheme calc
_refine_ls_wR_factor_gt 0.1335
_refine_ls_wR_factor_ref 0.1531
_reflns_number_gt 6580
_reflns_number_total 9103
_reflns_threshold_expression I>2\s(I)
_cod_data_source_file b9nj00237e.txt
_cod_data_source_block a
_cod_depositor_comments
;
The following automatic conversions were performed:
'_symmetry_cell_setting' value 'Triclinic' changed to 'triclinic'
according to '/home/saulius/struct/CIF-dictionaries/cif_core.dic'
dictionary named 'cif_core.dic' version 2.4.1 from 2010-06-29.

Automatic conversion script
Id: cif_fix_enum 1527 2010-12-29 10:47:43Z saulius 
;
_cod_original_cell_volume 1999.2(8)
_cod_original_formula_sum 'C49.50 H39 O5 S3'
_cod_database_code 7051741

loop_
_symmetry_equiv_pos_as_xyz
'x, y, z'
'-x, -y, -z'

loop_
_atom_site_label
_atom_site_type_symbol
_atom_site_fract_x
_atom_site_fract_y
_atom_site_fract_z
_atom_site_U_iso_or_equiv
_atom_site_adp_type
_atom_site_occupancy
_atom_site_symmetry_multiplicity
_atom_site_calc_flag
_atom_site_refinement_flags
_atom_site_disorder_assembly
_atom_site_disorder_group
O1 O 0.85481(14) 0.21171(14) 0.16856(12) 0.0172(3) Uani 1 1 d . . .
C2 C 0.79344(19) 0.1537(2) 0.23387(16) 0.0150(5) Uani 1 1 d . . .
C3 C 0.6980(2) 0.21258(19) 0.27158(16) 0.0152(5) Uani 1 1 d . . .
S4 S 0.63699(5) 0.11667(5) 0.34704(4) 0.01772(14) Uani 1 1 d . . .
C6 C 0.8207(2) 0.03192(19) 0.26719(17) 0.0155(5) Uani 1 1 d . . .
C7 C 0.9293(2) -0.0373(2) 0.23764(17) 0.0181(5) Uani 1 1 d . . .
C8 C 0.9857(2) 0.0293(2) 0.16088(17) 0.0183(5) Uani 1 1 d . . .
C9 C 1.0818(2) -0.0281(2) 0.11704(19) 0.0223(5) Uani 1 1 d . . .
H9A H 1.1101 -0.1088 0.1379 0.027 Uiso 1 1 calc R . .
C10 C 1.1351(2) 0.0321(2) 0.0441(2) 0.0275(6) Uani 1 1 d . . .
H10A H 1.2003 -0.0071 0.0154 0.033 Uiso 1 1 calc R . .
C11 C 1.0930(2) 0.1505(2) 0.0127(2) 0.0257(6) Uani 1 1 d . . .
H11A H 1.1296 0.1915 -0.0379 0.031 Uiso 1 1 calc R . .
C12 C 0.9983(2) 0.2096(2) 0.05408(18) 0.0222(5) Uani 1 1 d . . .
H12A H 0.9698 0.2902 0.0322 0.027 Uiso 1 1 calc R . .
C13 C 0.9463(2) 0.1482(2) 0.12815(17) 0.0178(5) Uani 1 1 d . . .
O14 O 0.97145(15) -0.14040(14) 0.27333(14) 0.0244(4) Uani 1 1 d . . .
C15 C 0.7397(2) -0.0020(2) 0.32975(17) 0.0170(5) Uani 1 1 d . . .
C16 C 0.7212(2) -0.1141(2) 0.37716(18) 0.0188(5) Uani 1 1 d . . .
C17 C 0.6565(2) -0.1257(2) 0.46038(19) 0.0243(5) Uani 1 1 d . . .
H17A H 0.6311 -0.0636 0.4897 0.029 Uiso 1 1 calc R . .
C18 C 0.6286(2) -0.2273(2) 0.5011(2) 0.0281(6) Uani 1 1 d . . .
H18A H 0.5830 -0.2333 0.5567 0.034 Uiso 1 1 calc R . .
C19 C 0.6676(2) -0.3191(2) 0.4603(2) 0.0272(6) Uani 1 1 d . . .
H19A H 0.6482 -0.3880 0.4876 0.033 Uiso 1 1 calc R . .
C20 C 0.7350(2) -0.3105(2) 0.3795(2) 0.0271(6) Uani 1 1 d . . .
H20A H 0.7641 -0.3744 0.3531 0.033 Uiso 1 1 calc R . .
C21 C 0.7601(2) -0.2084(2) 0.33702(19) 0.0225(5) Uani 1 1 d . . .
H21A H 0.8041 -0.2024 0.2803 0.027 Uiso 1 1 calc R . .
C22 C 0.64599(19) 0.34002(19) 0.25308(16) 0.0139(4) Uani 1 1 d . . .
H22A H 0.6970 0.3790 0.2098 0.017 Uiso 1 1 calc R . .
C23 C 0.52755(19) 0.37833(19) 0.20167(16) 0.0138(4) Uani 1 1 d . . .
C24 C 0.50528(19) 0.37257(19) 0.10825(16) 0.0135(4) Uani 1 1 d . . .
O25 O 0.59388(13) 0.32889(14) 0.05436(11) 0.0155(3) Uani 1 1 d . . .
C26 C 0.5656(2) 0.31752(19) -0.03600(16) 0.0150(5) Uani 1 1 d . . .
C27 C 0.6557(2) 0.2609(2) -0.08366(17) 0.0180(5) Uani 1 1 d . . .
H27A H 0.7319 0.2338 -0.0546 0.022 Uiso 1 1 calc R . .
C28 C 0.6329(2) 0.2446(2) -0.17373(18) 0.0219(5) Uani 1 1 d . . .
H28A H 0.6940 0.2051 -0.2062 0.026 Uiso 1 1 calc R . .
C29 C 0.5213(2) 0.2852(2) -0.21833(18) 0.0232(5) Uani 1 1 d . . .
H29A H 0.5068 0.2732 -0.2803 0.028 Uiso 1 1 calc R . .
C30 C 0.4330(2) 0.3427(2) -0.17112(18) 0.0210(5) Uani 1 1 d . . .
H30A H 0.3574 0.3712 -0.2013 0.025 Uiso 1 1 calc R . .
C31 C 0.4534(2) 0.3596(2) -0.07879(17) 0.0160(5) Uani 1 1 d . . .
C32 C 0.3567(2) 0.4215(2) -0.02837(17) 0.0163(5) Uani 1 1 d . . .
C33 C 0.38735(19) 0.41563(19) 0.07295(17) 0.0142(4) Uani 1 1 d . . .
C34 C 0.3183(2) 0.4535(2) 0.14456(16) 0.0155(5) Uani 1 1 d . . .
S35 S 0.39880(5) 0.43423(5) 0.24985(4) 0.01541(14) Uani 1 1 d . . .
O36 O 0.26128(14) 0.47185(16) -0.07069(12) 0.0222(4) Uani 1 1 d . . .
C37 C 0.19251(19) 0.4981(2) 0.14755(16) 0.0153(5) Uani 1 1 d . . .
C38 C 0.1171(2) 0.4488(2) 0.11202(17) 0.0178(5) Uani 1 1 d . . .
H38A H 0.1465 0.3890 0.0807 0.021 Uiso 1 1 calc R . .
C39 C -0.0004(2) 0.4869(2) 0.12232(18) 0.0193(5) Uani 1 1 d . . .
H39A H -0.0510 0.4530 0.0981 0.023 Uiso 1 1 calc R . .
C40 C -0.0447(2) 0.5746(2) 0.16804(17) 0.0197(5) Uani 1 1 d . . .
H40A H -0.1253 0.6004 0.1746 0.024 Uiso 1 1 calc R . .
C41 C 0.0283(2) 0.6239(2) 0.20372(18) 0.0197(5) Uani 1 1 d . . .
H41A H -0.0019 0.6836 0.2350 0.024 Uiso 1 1 calc R . .
C42 C 0.1466(2) 0.5860(2) 0.19374(17) 0.0179(5) Uani 1 1 d . . .
H42A H 0.1967 0.6200 0.2185 0.022 Uiso 1 1 calc R . .
C43 C 0.6453(2) 0.36909(19) 0.35359(16) 0.0152(5) Uani 1 1 d . . .
O44 O 0.55549(15) 0.38638(16) 0.39593(12) 0.0242(4) Uani 1 1 d . . .
C45 C 0.7549(2) 0.36658(19) 0.39764(17) 0.0160(5) Uani 1 1 d . . .
C46 C 0.8607(2) 0.3642(2) 0.34908(17) 0.0182(5) Uani 1 1 d . . .
H46A H 0.8682 0.3645 0.2817 0.022 Uiso 1 1 calc R . .
C47 C 0.9490(2) 0.3613(2) 0.40871(18) 0.0202(5) Uani 1 1 d . . .
S48 S 0.90397(6) 0.36007(6) 0.52626(4) 0.02437(16) Uani 1 1 d . . .
C49 C 0.7666(2) 0.3648(2) 0.49608(17) 0.0195(5) Uani 1 1 d . . .
C50 C 0.6802(2) 0.3599(3) 0.57409(18) 0.0278(6) Uani 1 1 d . . .
H50A H 0.6493 0.2955 0.5766 0.042 Uiso 1 1 calc R . .
H50B H 0.6174 0.4310 0.5584 0.042 Uiso 1 1 calc R . .
H50C H 0.7178 0.3501 0.6381 0.042 Uiso 1 1 calc R . .
C51 C 1.0711(2) 0.3586(2) 0.3865(2) 0.0270(6) Uani 1 1 d . . .
H51A H 1.0854 0.3483 0.3202 0.041 Uiso 1 1 calc R . .
H51B H 1.1234 0.2951 0.4345 0.041 Uiso 1 1 calc R . .
H51C H 1.0843 0.4305 0.3902 0.041 Uiso 1 1 calc R . .
C1S C 1.0539(4) -0.0311(3) 0.4778(3) 0.0605(12) Uani 1 1 d . . .
H1SA H 1.1127 -0.0775 0.5311 0.073 Uiso 1 1 calc R . .
H1SB H 1.0338 -0.0832 0.4434 0.073 Uiso 1 1 calc R . .
C2S C 1.1018(4) 0.0505(3) 0.4079(3) 0.0647(12) Uani 1 1 d . . .
H2SA H 1.1206 0.1028 0.4427 0.078 Uiso 1 1 calc R . .
H2SB H 1.0422 0.0968 0.3552 0.078 Uiso 1 1 calc R . .
C3S C 1.2102(4) -0.0062(4) 0.3608(3) 0.0673(12) Uani 1 1 d . . .
H3SA H 1.1922 -0.0595 0.3267 0.081 Uiso 1 1 calc R . .
H3SB H 1.2709 -0.0510 0.4131 0.081 Uiso 1 1 calc R . .
C4S C 1.2563(5) 0.0821(4) 0.2864(3) 0.0747(14) Uani 1 1 d . . .
H4SA H 1.1959 0.1261 0.2337 0.090 Uiso 1 1 calc R . .
H4SB H 1.2730 0.1361 0.3203 0.090 Uiso 1 1 calc R . .
C5S C 1.3608(5) 0.0290(4) 0.2422(4) 0.0793(15) Uani 1 1 d . A .
H5SA H 1.3436 -0.0265 0.2102 0.095 Uiso 1 1 calc R . .
H5SB H 1.4206 -0.0144 0.2955 0.095 Uiso 1 1 calc R . .
C6S C 1.4120(7) 0.1126(5) 0.1644(5) 0.137(3) Uani 1 1 d . . .
H6SA H 1.4342 0.1624 0.1970 0.164 Uiso 1 1 d R A .
H6SB H 1.3515 0.1587 0.1159 0.164 Uiso 1 1 d R . .
C7S C 1.5086(8) 0.0607(7) 0.1154(6) 0.0480(18) Uiso 0.50 1 d P A 1
H7SA H 1.5581 -0.0051 0.1603 0.058 Uiso 0.50 1 d PR A 1
H7SB H 1.5521 0.1134 0.0893 0.058 Uiso 0.50 1 d PR A 1
C8S C 1.4582(7) 0.0288(8) 0.0346(7) 0.064(2) Uiso 0.50 1 d PD . .
C9S C 1.4530(16) 0.0399(16) -0.0436(14) 0.067(5) Uiso 0.25 1 d P . 2
C10S C 1.5637(11) 0.0243(13) 0.1070(9) 0.043(3) Uiso 0.25 1 d PD . 2

loop_
_atom_site_aniso_label
_atom_site_aniso_U_11
_atom_site_aniso_U_22
_atom_site_aniso_U_33
_atom_site_aniso_U_23
_atom_site_aniso_U_13
_atom_site_aniso_U_12
O1 0.0170(8) 0.0138(8) 0.0193(8) -0.0040(7) 0.0060(7) -0.0025(7)
C2 0.0127(11) 0.0163(12) 0.0157(11) -0.0045(9) 0.0004(9) -0.0033(9)
C3 0.0141(11) 0.0139(11) 0.0158(11) -0.0035(9) -0.0004(9) -0.0014(9)
S4 0.0158(3) 0.0148(3) 0.0206(3) -0.0035(2) 0.0039(2) -0.0023(2)
C6 0.0145(11) 0.0136(11) 0.0172(11) -0.0045(9) -0.0014(9) -0.0014(9)
C7 0.0179(12) 0.0164(12) 0.0199(11) -0.0064(9) -0.0010(9) -0.0032(9)
C8 0.0170(12) 0.0167(12) 0.0202(11) -0.0057(9) -0.0005(9) -0.0022(9)
C9 0.0193(13) 0.0177(13) 0.0273(13) -0.0077(10) 0.0030(10) 0.0007(10)
C10 0.0218(13) 0.0268(14) 0.0314(14) -0.0108(12) 0.0096(11) -0.0004(11)
C11 0.0222(13) 0.0271(14) 0.0253(13) -0.0045(11) 0.0073(11) -0.0051(11)
C12 0.0217(13) 0.0200(13) 0.0225(12) -0.0050(10) 0.0030(10) -0.0027(10)
C13 0.0148(11) 0.0179(12) 0.0197(11) -0.0074(9) 0.0016(9) -0.0008(9)
O14 0.0231(10) 0.0142(9) 0.0321(10) -0.0053(7) 0.0032(8) 0.0000(7)
C15 0.0164(12) 0.0150(12) 0.0177(11) -0.0043(9) 0.0006(9) -0.0014(9)
C16 0.0168(12) 0.0145(12) 0.0223(12) -0.0014(9) -0.0002(9) -0.0030(9)
C17 0.0221(13) 0.0187(13) 0.0282(13) -0.0038(10) 0.0046(11) -0.0019(10)
C18 0.0215(13) 0.0231(14) 0.0344(15) 0.0005(11) 0.0068(11) -0.0055(11)
C19 0.0219(13) 0.0189(13) 0.0382(15) 0.0007(11) -0.0011(11) -0.0085(11)
C20 0.0303(15) 0.0192(13) 0.0331(14) -0.0077(11) -0.0029(12) -0.0080(11)
C21 0.0226(13) 0.0210(13) 0.0245(12) -0.0058(10) 0.0019(10) -0.0073(10)
C22 0.0131(11) 0.0121(11) 0.0152(10) -0.0042(9) 0.0014(8) -0.0008(9)
C23 0.0124(11) 0.0124(11) 0.0158(10) -0.0035(8) 0.0017(8) -0.0024(9)
C24 0.0126(11) 0.0109(11) 0.0158(10) -0.0035(9) 0.0023(8) -0.0017(8)
O25 0.0108(8) 0.0194(9) 0.0154(8) -0.0066(6) 0.0016(6) -0.0008(6)
C26 0.0173(11) 0.0134(11) 0.0153(10) -0.0044(9) 0.0035(9) -0.0058(9)
C27 0.0148(11) 0.0194(12) 0.0197(11) -0.0055(9) 0.0029(9) -0.0043(9)
C28 0.0210(13) 0.0260(14) 0.0198(12) -0.0084(10) 0.0086(10) -0.0066(11)
C29 0.0232(13) 0.0318(15) 0.0185(12) -0.0103(11) 0.0036(10) -0.0104(11)
C30 0.0156(12) 0.0283(14) 0.0213(12) -0.0083(10) -0.0002(10) -0.0081(10)
C31 0.0148(11) 0.0181(12) 0.0165(11) -0.0053(9) 0.0040(9) -0.0062(9)
C32 0.0145(11) 0.0167(12) 0.0180(11) -0.0038(9) 0.0019(9) -0.0056(9)
C33 0.0123(11) 0.0133(11) 0.0170(11) -0.0044(9) 0.0019(9) -0.0033(9)
C34 0.0148(11) 0.0153(11) 0.0158(11) -0.0042(9) 0.0001(9) -0.0029(9)
S35 0.0122(3) 0.0174(3) 0.0152(3) -0.0057(2) 0.0014(2) -0.0005(2)
O36 0.0133(8) 0.0319(10) 0.0197(8) -0.0060(7) 0.0003(7) -0.0040(7)
C37 0.0138(11) 0.0161(12) 0.0142(10) -0.0022(9) 0.0027(8) -0.0028(9)
C38 0.0155(11) 0.0189(12) 0.0185(11) -0.0068(9) 0.0039(9) -0.0027(9)
C39 0.0154(12) 0.0247(13) 0.0195(11) -0.0077(10) 0.0013(9) -0.0068(10)
C40 0.0139(11) 0.0239(13) 0.0189(11) -0.0053(10) 0.0030(9) -0.0020(10)
C41 0.0175(12) 0.0180(12) 0.0230(12) -0.0083(10) 0.0063(10) -0.0014(10)
C42 0.0160(12) 0.0185(12) 0.0206(11) -0.0072(10) 0.0015(9) -0.0050(10)
C43 0.0181(12) 0.0120(11) 0.0130(10) -0.0013(8) 0.0012(9) -0.0021(9)
O44 0.0183(9) 0.0350(11) 0.0181(8) -0.0096(8) 0.0034(7) -0.0033(8)
C45 0.0188(12) 0.0117(11) 0.0163(11) -0.0031(9) -0.0006(9) -0.0030(9)
C46 0.0190(12) 0.0175(12) 0.0170(11) -0.0049(9) 0.0009(9) -0.0032(10)
C47 0.0218(13) 0.0147(12) 0.0214(12) -0.0020(9) -0.0026(10) -0.0031(10)
S48 0.0279(4) 0.0287(4) 0.0178(3) -0.0050(3) -0.0049(2) -0.0106(3)
C49 0.0229(13) 0.0191(12) 0.0169(11) -0.0048(9) -0.0003(10) -0.0066(10)
C50 0.0349(15) 0.0357(16) 0.0163(12) -0.0086(11) 0.0049(11) -0.0142(13)
C51 0.0214(13) 0.0289(15) 0.0295(14) -0.0046(11) -0.0054(11) -0.0075(11)
C1S 0.085(3) 0.040(2) 0.053(2) -0.0174(17) -0.035(2) -0.003(2)
C2S 0.090(3) 0.035(2) 0.065(3) -0.0180(19) -0.035(2) -0.006(2)
C3S 0.088(3) 0.053(2) 0.057(2) -0.011(2) -0.034(2) -0.014(2)
C4S 0.098(4) 0.051(3) 0.069(3) -0.012(2) -0.036(3) -0.014(3)
C5S 0.102(4) 0.046(3) 0.087(3) -0.006(2) -0.028(3) -0.025(3)
C6S 0.214(8) 0.076(4) 0.123(5) 0.051(3) -0.108(5) -0.107(5)

loop_
_atom_type_symbol
_atom_type_description
_atom_type_scat_dispersion_real
_atom_type_scat_dispersion_imag
_atom_type_scat_source
C C 0.0033 0.0016 'International Tables Vol C Tables 4.2.6.8 and 6.1.1.4'
H H 0.0000 0.0000 'International Tables Vol C Tables 4.2.6.8 and 6.1.1.4'
O O 0.0106 0.0060 'International Tables Vol C Tables 4.2.6.8 and 6.1.1.4'
S S 0.1246 0.1234 'International Tables Vol C Tables 4.2.6.8 and 6.1.1.4'

loop_
_geom_angle_atom_site_label_1
_geom_angle_atom_site_label_2
_geom_angle_atom_site_label_3
_geom_angle
_geom_angle_site_symmetry_1
_geom_angle_site_symmetry_3
_geom_angle_publ_flag
C2 O1 C13 117.54(18) . . ?
C3 C2 O1 119.9(2) . . ?
C3 C2 C6 115.3(2) . . ?
O1 C2 C6 124.8(2) . . ?
C2 C3 C22 129.1(2) . . ?
C2 C3 S4 108.90(17) . . ?
C22 C3 S4 121.97(17) . . ?
C3 S4 C15 94.35(11) . . ?
C15 C6 C2 111.6(2) . . ?
C15 C6 C7 130.0(2) . . ?
C2 C6 C7 118.3(2) . . ?
O14 C7 C8 121.9(2) . . ?
O14 C7 C6 124.5(2) . . ?
C8 C7 C6 113.6(2) . . ?
C13 C8 C9 118.1(2) . . ?
C13 C8 C7 122.4(2) . . ?
C9 C8 C7 119.5(2) . . ?
C10 C9 C8 120.6(2) . . ?
C10 C9 H9A 119.7 . . ?
C8 C9 H9A 119.7 . . ?
C9 C10 C11 119.7(2) . . ?
C9 C10 H10A 120.1 . . ?
C11 C10 H10A 120.1 . . ?
C12 C11 C10 121.1(2) . . ?
C12 C11 H11A 119.4 . . ?
C10 C11 H11A 119.4 . . ?
C11 C12 C13 118.6(2) . . ?
C11 C12 H12A 120.7 . . ?
C13 C12 H12A 120.7 . . ?
O1 C13 C12 116.0(2) . . ?
O1 C13 C8 122.2(2) . . ?
C12 C13 C8 121.8(2) . . ?
C6 C15 C16 133.8(2) . . ?
C6 C15 S4 109.81(18) . . ?
C16 C15 S4 116.28(17) . . ?
C17 C16 C21 118.2(2) . . ?
C17 C16 C15 119.7(2) . . ?
C21 C16 C15 121.9(2) . . ?
C18 C17 C16 120.9(2) . . ?
C18 C17 H17A 119.6 . . ?
C16 C17 H17A 119.6 . . ?
C19 C18 C17 120.0(3) . . ?
C19 C18 H18A 120.0 . . ?
C17 C18 H18A 120.0 . . ?
C20 C19 C18 120.0(2) . . ?
C20 C19 H19A 120.0 . . ?
C18 C19 H19A 120.0 . . ?
C19 C20 C21 120.2(2) . . ?
C19 C20 H20A 119.9 . . ?
C21 C20 H20A 119.9 . . ?
C20 C21 C16 120.7(2) . . ?
C20 C21 H21A 119.7 . . ?
C16 C21 H21A 119.7 . . ?
C23 C22 C3 111.35(19) . . ?
C23 C22 C43 112.91(18) . . ?
C3 C22 C43 107.22(18) . . ?
C23 C22 H22A 108.4 . . ?
C3 C22 H22A 108.4 . . ?
C43 C22 H22A 108.4 . . ?
C24 C23 C22 124.9(2) . . ?
C24 C23 S35 108.64(17) . . ?
C22 C23 S35 126.48(16) . . ?
C23 C24 O25 120.1(2) . . ?
C23 C24 C33 115.8(2) . . ?
O25 C24 C33 124.12(19) . . ?
C24 O25 C26 117.47(17) . . ?
O25 C26 C27 116.0(2) . . ?
O25 C26 C31 122.9(2) . . ?
C27 C26 C31 121.1(2) . . ?
C28 C27 C26 119.0(2) . . ?
C28 C27 H27A 120.5 . . ?
C26 C27 H27A 120.5 . . ?
C27 C28 C29 121.3(2) . . ?
C27 C28 H28A 119.3 . . ?
C29 C28 H28A 119.3 . . ?
C30 C29 C28 119.2(2) . . ?
C30 C29 H29A 120.4 . . ?
C28 C29 H29A 120.4 . . ?
C29 C30 C31 120.8(2) . . ?
C29 C30 H30A 119.6 . . ?
C31 C30 H30A 119.6 . . ?
C26 C31 C30 118.6(2) . . ?
C26 C31 C32 121.3(2) . . ?
C30 C31 C32 120.2(2) . . ?
O36 C32 C33 125.0(2) . . ?
O36 C32 C31 121.6(2) . . ?
C33 C32 C31 113.4(2) . . ?
C34 C33 C24 110.6(2) . . ?
C34 C33 C32 129.7(2) . . ?
C24 C33 C32 119.6(2) . . ?
C33 C34 C37 132.0(2) . . ?
C33 C34 S35 111.12(17) . . ?
C37 C34 S35 116.71(17) . . ?
C34 S35 C23 93.84(11) . . ?
C38 C37 C42 118.6(2) . . ?
C38 C37 C34 121.4(2) . . ?
C42 C37 C34 119.7(2) . . ?
C39 C38 C37 120.3(2) . . ?
C39 C38 H38A 119.9 . . ?
C37 C38 H38A 119.9 . . ?
C38 C39 C40 120.4(2) . . ?
C38 C39 H39A 119.8 . . ?
C40 C39 H39A 119.8 . . ?
C41 C40 C39 120.1(2) . . ?
C41 C40 H40A 119.9 . . ?
C39 C40 H40A 119.9 . . ?
C40 C41 C42 119.8(2) . . ?
C40 C41 H41A 120.1 . . ?
C42 C41 H41A 120.1 . . ?
C41 C42 C37 120.8(2) . . ?
C41 C42 H42A 119.6 . . ?
C37 C42 H42A 119.6 . . ?
O44 C43 C45 122.4(2) . . ?
O44 C43 C22 119.3(2) . . ?
C45 C43 C22 118.14(19) . . ?
C49 C45 C46 112.0(2) . . ?
C49 C45 C43 121.4(2) . . ?
C46 C45 C43 126.6(2) . . ?
C47 C46 C45 113.6(2) . . ?
C47 C46 H46A 123.2 . . ?
C45 C46 H46A 123.2 . . ?
C46 C47 C51 129.9(2) . . ?
C46 C47 S48 110.20(19) . . ?
C51 C47 S48 119.88(18) . . ?
C49 S48 C47 93.58(12) . . ?
C45 C49 C50 129.4(2) . . ?
C45 C49 S48 110.58(18) . . ?
C50 C49 S48 119.93(18) . . ?
C49 C50 H50A 109.5 . . ?
C49 C50 H50B 109.5 . . ?
H50A C50 H50B 109.5 . . ?
C49 C50 H50C 109.5 . . ?
H50A C50 H50C 109.5 . . ?
H50B C50 H50C 109.5 . . ?
C47 C51 H51A 109.5 . . ?
C47 C51 H51B 109.5 . . ?
H51A C51 H51B 109.5 . . ?
C47 C51 H51C 109.5 . . ?
H51A C51 H51C 109.5 . . ?
H51B C51 H51C 109.5 . . ?
C2S C1S C1S 111.1(4) . 2_756 ?
C2S C1S H1SA 109.4 . . ?
C1S C1S H1SA 109.4 2_756 . ?
C2S C1S H1SB 109.4 . . ?
C1S C1S H1SB 109.4 2_756 . ?
H1SA C1S H1SB 108.0 . . ?
C1S C2S C3S 113.8(3) . . ?
C1S C2S H2SA 108.8 . . ?
C3S C2S H2SA 108.8 . . ?
C1S C2S H2SB 108.8 . . ?
C3S C2S H2SB 108.8 . . ?
H2SA C2S H2SB 107.7 . . ?
C2S C3S C4S 112.2(4) . . ?
C2S C3S H3SA 109.2 . . ?
C4S C3S H3SA 109.2 . . ?
C2S C3S H3SB 109.2 . . ?
C4S C3S H3SB 109.2 . . ?
H3SA C3S H3SB 107.9 . . ?
C5S C4S C3S 112.6(4) . . ?
C5S C4S H4SA 109.1 . . ?
C3S C4S H4SA 109.1 . . ?
C5S C4S H4SB 109.1 . . ?
C3S C4S H4SB 109.1 . . ?
H4SA C4S H4SB 107.8 . . ?
C4S C5S C6S 115.9(5) . . ?
C4S C5S H5SA 108.3 . . ?
C6S C5S H5SA 108.3 . . ?
C4S C5S H5SB 108.3 . . ?
C6S C5S H5SB 108.3 . . ?
H5SA C5S H5SB 107.4 . . ?
C7S C6S C5S 116.1(6) . . ?
C7S C6S H6SA 108.5 . . ?
C5S C6S H6SA 108.0 . . ?
C7S C6S H6SB 108.6 . . ?
C5S C6S H6SB 107.7 . . ?
H6SA C6S H6SB 107.6 . . ?
C6S C7S C8S 105.1(7) . . ?
C6S C7S H7SA 110.3 . . ?
C8S C7S H7SA 111.4 . . ?
C6S C7S H7SB 110.7 . . ?
C8S C7S H7SB 110.7 . . ?
H7SA C7S H7SB 108.7 . . ?
C9S C8S C9S 92.2(17) . 2_855 ?
C9S C8S C7S 144.4(13) . . ?
C9S C8S C7S 83.0(11) 2_855 . ?
C7S C8S C8S 118.1(9) . 2_855 ?
C9S C8S C10S 130.3(14) . . ?
C8S C8S C10S 92.5(9) 2_855 . ?
C8S C9S C8S 87.8(17) . 2_855 ?
C8S C9S C10S 136.2(19) . 2_855 ?
C8S C9S C10S 78.3(12) 2_855 2_855 ?
C10S C9S C9S 109.6(18) 2_855 2_855 ?

loop_
_geom_bond_atom_site_label_1
_geom_bond_atom_site_label_2
_geom_bond_distance
_geom_bond_site_symmetry_2
_geom_bond_publ_flag
O1 C2 1.369(3) . ?
O1 C13 1.381(3) . ?
C2 C3 1.367(3) . ?
C2 C6 1.434(3) . ?
C3 C22 1.512(3) . ?
C3 S4 1.722(2) . ?
S4 C15 1.729(2) . ?
C6 C15 1.390(3) . ?
C6 C7 1.481(3) . ?
C7 O14 1.233(3) . ?
C7 C8 1.475(3) . ?
C8 C13 1.399(3) . ?
C8 C9 1.411(3) . ?
C9 C10 1.380(4) . ?
C9 H9A 0.9500 . ?
C10 C11 1.394(4) . ?
C10 H10A 0.9500 . ?
C11 C12 1.389(3) . ?
C11 H11A 0.9500 . ?
C12 C13 1.388(4) . ?
C12 H12A 0.9500 . ?
C15 C16 1.483(3) . ?
C16 C17 1.397(4) . ?
C16 C21 1.406(3) . ?
C17 C18 1.398(4) . ?
C17 H17A 0.9500 . ?
C18 C19 1.385(4) . ?
C18 H18A 0.9500 . ?
C19 C20 1.387(4) . ?
C19 H19A 0.9500 . ?
C20 C21 1.392(4) . ?
C20 H20A 0.9500 . ?
C21 H21A 0.9500 . ?
C22 C23 1.514(3) . ?
C22 C43 1.548(3) . ?
C22 H22A 1.0000 . ?
C23 C24 1.371(3) . ?
C23 S35 1.727(2) . ?
C24 O25 1.372(3) . ?
C24 C33 1.429(3) . ?
O25 C26 1.375(3) . ?
C26 C27 1.391(3) . ?
C26 C31 1.400(3) . ?
C27 C28 1.379(3) . ?
C27 H27A 0.9500 . ?
C28 C29 1.403(4) . ?
C28 H28A 0.9500 . ?
C29 C30 1.378(3) . ?
C29 H29A 0.9500 . ?
C30 C31 1.406(3) . ?
C30 H30A 0.9500 . ?
C31 C32 1.492(3) . ?
C32 O36 1.233(3) . ?
C32 C33 1.459(3) . ?
C33 C34 1.391(3) . ?
C34 C37 1.474(3) . ?
C34 S35 1.716(2) . ?
C37 C38 1.401(3) . ?
C37 C42 1.404(3) . ?
C38 C39 1.387(3) . ?
C38 H38A 0.9500 . ?
C39 C40 1.395(3) . ?
C39 H39A 0.9500 . ?
C40 C41 1.380(3) . ?
C40 H40A 0.9500 . ?
C41 C42 1.397(3) . ?
C41 H41A 0.9500 . ?
C42 H42A 0.9500 . ?
C43 O44 1.223(3) . ?
C43 C45 1.464(3) . ?
C45 C49 1.389(3) . ?
C45 C46 1.439(3) . ?
C46 C47 1.358(3) . ?
C46 H46A 0.9500 . ?
C47 C51 1.499(4) . ?
C47 S48 1.730(3) . ?
S48 C49 1.706(3) . ?
C49 C50 1.505(3) . ?
C50 H50A 0.9800 . ?
C50 H50B 0.9800 . ?
C50 H50C 0.9800 . ?
C51 H51A 0.9800 . ?
C51 H51B 0.9800 . ?
C51 H51C 0.9800 . ?
C1S C2S 1.472(6) . ?
C1S C1S 1.536(8) 2_756 ?
C1S H1SA 0.9900 . ?
C1S H1SB 0.9900 . ?
C2S C3S 1.537(6) . ?
C2S H2SA 0.9900 . ?
C2S H2SB 0.9900 . ?
C3S C4S 1.545(7) . ?
C3S H3SA 0.9900 . ?
C3S H3SB 0.9900 . ?
C4S C5S 1.467(7) . ?
C4S H4SA 0.9900 . ?
C4S H4SB 0.9900 . ?
C5S C6S 1.567(7) . ?
C5S H5SA 0.9900 . ?
C5S H5SB 0.9900 . ?
C6S C7S 1.431(10) . ?
C6S H6SA 0.9601 . ?
C6S H6SB 0.9599 . ?
C7S C8S 1.489(11) . ?
C7S H7SA 0.9599 . ?
C7S H7SB 0.9600 . ?
C8S C9S 1.076(18) . ?
C8S C9S 1.164(18) 2_855 ?
C8S C8S 1.555(18) 2_855 ?
C8S C10S 1.628(9) . ?
C9S C8S 1.164(18) 2_855 ?
C9S C10S 1.40(2) 2_855 ?
C9S C9S 1.61(4) 2_855 ?
C10S C9S 1.40(2) 2_855 ?
C10S H7SA 0.7595 . ?
C10S H7SB 1.0575 . ?
